data_4325439
loop_
_publ_author_name
'Neil C. Tomson'
'Liezel A. Labios'
'Thomas Weyherm\"uller'
'Joshua S. Figueroa'
'Karl Wieghardt'

_publ_contact_author_address
;Max-Planck-Institut fuer Bioanorganische Chemie
Stiftstrasse 34-36
45470 Muelheim an der Ruhr
Germany
;
_publ_contact_author_email wieghardt@mpi-muelheim.mpg.de
_publ_contact_author_fax +49-(0)208-306-3952
_publ_contact_author_name 'Prof. Karl Wieghardt'
_publ_contact_author_phone +49-(0)208-306-3609
_publ_section_title
;
 Redox noninnocence of Nitrosoarene Ligands in Transition Metal Complexes
;
_journal_name_full 'Inorganic Chemistry'
_journal_page_first 5763
_journal_page_last 5776
_journal_paper_doi 10.1021/ic2005979
_journal_volume 50
_journal_year 2011
_chemical_formula_sum 'C72 H85.5 O1.75 Pd n3'
_chemical_formula_weight 1108.80
_chemical_name_common (eta-2-o-tolNO)Pd(CNArDipp2)2
_chemical_name_systematic
; 
 ? 
;
_space_group_IT_number 2
_symmetry_cell_setting triclinic
_symmetry_space_group_name_Hall '-P 1'
_symmetry_space_group_name_H-M 'P -1'
_atom_sites_solution_hydrogens geom
_atom_sites_solution_primary direct
_atom_sites_solution_secondary difmap
_audit_creation_method SHELXL-97
_cell_angle_alpha 83.733(2)
_cell_angle_beta 87.768(2)
_cell_angle_gamma 85.113(2)
_cell_formula_units_Z 4
_cell_length_a 12.734(2)
_cell_length_b 21.459(3)
_cell_length_c 23.750(4)
_cell_measurement_reflns_used 9987
_cell_measurement_temperature 100(2)
_cell_measurement_theta_max 25.24
_cell_measurement_theta_min 2.32
_cell_volume 6424.8(17)
_computing_cell_refinement 'Bruker SAINT'
_computing_data_collection 'Bruker APEX2'
_computing_data_reduction 'Bruker SAINT'
_computing_molecular_graphics 'Bruker SHELXTL'
_computing_publication_material 'Bruker SHELXTL'
_computing_structure_refinement 'SHELXL-97 (Sheldrick, 2008)'
_computing_structure_solution 'SHELXS-97 (Sheldrick, 2008)'
_diffrn_ambient_temperature 100(2)
_diffrn_measured_fraction_theta_full 0.984
_diffrn_measured_fraction_theta_max 0.977
_diffrn_measurement_device_type 'Bruker APEX-II CCD'
_diffrn_measurement_method '\f and \w scans'
_diffrn_radiation_monochromator graphite
_diffrn_radiation_source 'fine-focus sealed tube'
_diffrn_radiation_type MoK\a
_diffrn_radiation_wavelength 0.71073
_diffrn_reflns_av_R_equivalents 0.0578
_diffrn_reflns_av_sigmaI/netI 0.0688
_diffrn_reflns_limit_h_max 15
_diffrn_reflns_limit_h_min -15
_diffrn_reflns_limit_k_max 26
_diffrn_reflns_limit_k_min -25
_diffrn_reflns_limit_l_max 28
_diffrn_reflns_limit_l_min -28
_diffrn_reflns_number 74974
_diffrn_reflns_theta_full 25.00
_diffrn_reflns_theta_max 25.59
_diffrn_reflns_theta_min 0.96
_exptl_absorpt_coefficient_mu 0.332
_exptl_absorpt_correction_T_max 0.9927
_exptl_absorpt_correction_T_min 0.9908
_exptl_absorpt_correction_type multi-scan
_exptl_absorpt_process_details SADABS
_exptl_crystal_colour Red
_exptl_crystal_density_diffrn 1.146
_exptl_crystal_description Block
_exptl_crystal_F_000 2352
_exptl_crystal_size_max 0.028
_exptl_crystal_size_mid 0.025
_exptl_crystal_size_min 0.022
_platon_squeeze_details
; 
Three voids were found, one of which contained a 
disordered diethyl ether molecule. Its formula was 
added to the formula for the unit cell and its 
electron density removed. 
;
_refine_diff_density_max 0.926
_refine_diff_density_min -0.622
_refine_diff_density_rms 0.071
_refine_ls_extinction_method none
_refine_ls_goodness_of_fit_ref 1.038
_refine_ls_hydrogen_treatment constr
_refine_ls_matrix_type full
_refine_ls_number_parameters 1412
_refine_ls_number_reflns 23628
_refine_ls_number_restraints 0
_refine_ls_restrained_S_all 1.038
_refine_ls_R_factor_all 0.0763
_refine_ls_R_factor_gt 0.0527
_refine_ls_shift/su_max 0.001
_refine_ls_shift/su_mean 0.000
_refine_ls_structure_factor_coef Fsqd
_refine_ls_weighting_details 'calc w=1/[\s^2^(Fo^2^)+(0.0553P)^2^+4.6157P] where P=(Fo^2^+2Fc^2^)/3'
_refine_ls_weighting_scheme calc
_refine_ls_wR_factor_gt 0.1227
_refine_ls_wR_factor_ref 0.1346
_reflns_number_gt 17771
_reflns_number_total 23628
_reflns_threshold_expression >2\s(I)
_cod_data_source_file ic2005979_si_002_2.cif
_cod_data_source_block 5
_cod_original_cell_volume 6424.7(17)
_cod_original_formula_sum 'C72 H85.5 n3 O1.75 Pd'
_cod_database_code 4325439

loop_
_symmetry_equiv_pos_as_xyz
'x, y, z'
'-x, -y, -z'

loop_
_atom_site_label
_atom_site_type_symbol
_atom_site_fract_x
_atom_site_fract_y
_atom_site_fract_z
_atom_site_U_iso_or_equiv
_atom_site_adp_type
_atom_site_occupancy
_atom_site_symmetry_multiplicity
_atom_site_calc_flag
_atom_site_refinement_flags
C1 C 0.5666(3) 0.35333(16) 0.22241(15) 0.0260(8) Uani 1 1 d .
C2 C 0.5305(2) 0.21728(15) 0.19273(16) 0.0254(8) Uani 1 1 d .
C3 C 0.6167(2) 0.46612(15) 0.21748(14) 0.0208(7) Uani 1 1 d .
C4 C 0.5318(3) 0.50380(15) 0.23967(14) 0.0227(7) Uani 1 1 d .
C5 C 0.5458(3) 0.56780(16) 0.24044(14) 0.0249(7) Uani 1 1 d .
H5 H 0.4903 0.5948 0.2545 0.030 Uiso 1 1 calc R
C6 C 0.6392(3) 0.59232(16) 0.22102(15) 0.0271(8) Uani 1 1 d .
H6 H 0.6470 0.6359 0.2215 0.033 Uiso 1 1 calc R
C7 C 0.7216(3) 0.55327(15) 0.20087(14) 0.0242(7) Uani 1 1 d .
H7 H 0.7860 0.5705 0.1886 0.029 Uiso 1 1 calc R
C8 C 0.7122(2) 0.48927(15) 0.19820(14) 0.0229(7) Uani 1 1 d .
C9 C 0.4313(2) 0.47711(15) 0.26135(15) 0.0242(8) Uani 1 1 d .
C10 C 0.4119(3) 0.46439(15) 0.31985(15) 0.0256(8) Uani 1 1 d .
C11 C 0.3156(3) 0.44165(16) 0.33853(16) 0.0306(8) Uani 1 1 d .
H11 H 0.3015 0.4326 0.3780 0.037 Uiso 1 1 calc R
C12 C 0.2410(3) 0.43206(17) 0.30077(18) 0.0361(9) Uani 1 1 d .
H12 H 0.1758 0.4169 0.3143 0.043 Uiso 1 1 calc R
C13 C 0.2605(3) 0.44442(17) 0.24308(17) 0.0319(9) Uani 1 1 d .
H13 H 0.2084 0.4377 0.2173 0.038 Uiso 1 1 calc R
C14 C 0.3557(3) 0.46668(16) 0.22238(16) 0.0289(8) Uani 1 1 d .
C15 C 0.8031(2) 0.44927(15) 0.17538(14) 0.0219(7) Uani 1 1 d .
C16 C 0.8315(3) 0.45917(16) 0.11681(15) 0.0269(8) Uani 1 1 d .
C17 C 0.9231(3) 0.42648(17) 0.09777(16) 0.0313(8) Uani 1 1 d .
H17 H 0.9438 0.4328 0.0588 0.038 Uiso 1 1 calc R
C18 C 0.9843(3) 0.38528(17) 0.13405(17) 0.0347(9) Uani 1 1 d .
H18 H 1.0466 0.3639 0.1199 0.042 Uiso 1 1 calc R
C19 C 0.9556(3) 0.37488(16) 0.19099(16) 0.0287(8) Uani 1 1 d .
H19 H 0.9977 0.3458 0.2155 0.034 Uiso 1 1 calc R
C20 C 0.8648(2) 0.40700(15) 0.21260(15) 0.0241(7) Uani 1 1 d .
C21 C 0.4939(3) 0.47156(16) 0.36316(15) 0.0276(8) Uani 1 1 d .
H21 H 0.5406 0.5042 0.3461 0.033 Uiso 1 1 calc R
C22 C 0.4460(3) 0.4934(2) 0.41865(17) 0.0432(10) Uani 1 1 d .
H22A H 0.3957 0.5301 0.4101 0.065 Uiso 1 1 calc R
H22B H 0.5022 0.5047 0.4417 0.065 Uiso 1 1 calc R
H22C H 0.4094 0.4592 0.4396 0.065 Uiso 1 1 calc R
C23 C 0.5634(3) 0.40951(18) 0.37531(18) 0.0408(10) Uani 1 1 d .
H23A H 0.5194 0.3763 0.3914 0.061 Uiso 1 1 calc R
H23B H 0.6172 0.4151 0.4023 0.061 Uiso 1 1 calc R
H23C H 0.5977 0.3977 0.3399 0.061 Uiso 1 1 calc R
C24 C 0.3748(3) 0.48154(17) 0.15868(16) 0.0316(8) Uani 1 1 d .
H24 H 0.4527 0.4778 0.1511 0.038 Uiso 1 1 calc R
C25 C 0.3340(3) 0.5500(2) 0.13954(19) 0.0503(12) Uani 1 1 d .
C26 C 0.3264(4) 0.4353(2) 0.1236(2) 0.0573(13) Uani 1 1 d .
C27 C 0.7627(3) 0.50153(17) 0.07536(15) 0.0326(8) Uani 1 1 d .
H27 H 0.7326 0.5381 0.0952 0.039 Uiso 1 1 calc R
C28 C 0.6711(3) 0.46693(19) 0.05906(18) 0.0397(10) Uani 1 1 d .
H28A H 0.6981 0.4315 0.0385 0.060 Uiso 1 1 calc R
H28B H 0.6239 0.4958 0.0348 0.060 Uiso 1 1 calc R
H28C H 0.6322 0.4512 0.0934 0.060 Uiso 1 1 calc R
C29 C 0.8217(4) 0.5277(2) 0.02169(17) 0.0485(11) Uani 1 1 d .
H29A H 0.8432 0.4934 -0.0015 0.073 Uiso 1 1 calc R
H29B H 0.8844 0.5467 0.0322 0.073 Uiso 1 1 calc R
H29C H 0.7754 0.5596 0.0000 0.073 Uiso 1 1 calc R
C30 C 0.8395(3) 0.39546(16) 0.27580(15) 0.0254(8) Uani 1 1 d .
H30 H 0.7756 0.4235 0.2848 0.030 Uiso 1 1 calc R
C31 C 0.9309(3) 0.41193(17) 0.31011(16) 0.0322(8) Uani 1 1 d .
H31A H 0.9927 0.3826 0.3043 0.048 Uiso 1 1 calc R
H31B H 0.9102 0.4088 0.3504 0.048 Uiso 1 1 calc R
H31C H 0.9483 0.4550 0.2975 0.048 Uiso 1 1 calc R
C32 C 0.8154(3) 0.32682(16) 0.29387(16) 0.0299(8) Uani 1 1 d .
H32A H 0.7605 0.3153 0.2700 0.045 Uiso 1 1 calc R
H32B H 0.7908 0.3226 0.3336 0.045 Uiso 1 1 calc R
H32C H 0.8795 0.2989 0.2894 0.045 Uiso 1 1 calc R
C33 C 0.5829(3) 0.14781(15) 0.11318(15) 0.0241(7) Uani 1 1 d .
C34 C 0.6806(3) 0.11339(15) 0.11936(15) 0.0245(7) Uani 1 1 d .
C35 C 0.7116(3) 0.07421(16) 0.07734(16) 0.0286(8) Uani 1 1 d .
H35 H 0.7764 0.0488 0.0804 0.034 Uiso 1 1 calc R
C36 C 0.6494(3) 0.07189(17) 0.03145(16) 0.0315(9) Uani 1 1 d .
H36 H 0.6725 0.0454 0.0031 0.038 Uiso 1 1 calc R
C37 C 0.5537(3) 0.10763(16) 0.02617(16) 0.0291(8) Uani 1 1 d .
H37 H 0.5123 0.1057 -0.0060 0.035 Uiso 1 1 calc R
C38 C 0.5174(3) 0.14625(15) 0.06747(15) 0.0244(7) Uani 1 1 d .
C39 C 0.7466(3) 0.12045(15) 0.16911(15) 0.0255(8) Uani 1 1 d .
C40 C 0.7442(3) 0.07723(17) 0.21743(17) 0.0325(9) Uani 1 1 d .
C41 C 0.7975(3) 0.08912(19) 0.26463(18) 0.0437(10) Uani 1 1 d .
H41 H 0.7958 0.0605 0.2981 0.052 Uiso 1 1 calc R
C42 C 0.8528(4) 0.14187(19) 0.26357(19) 0.0460(11) Uani 1 1 d .
H42 H 0.8871 0.1498 0.2966 0.055 Uiso 1 1 calc R
C43 C 0.8587(3) 0.18307(18) 0.21520(17) 0.0369(9) Uani 1 1 d .
H43 H 0.8988 0.2185 0.2146 0.044 Uiso 1 1 calc R
C44 C 0.8055(3) 0.17288(16) 0.16664(16) 0.0280(8) Uani 1 1 d .
C45 C 0.4126(3) 0.18370(16) 0.06448(15) 0.0263(8) Uani 1 1 d .
C46 C 0.3242(3) 0.15668(17) 0.08997(15) 0.0293(8) Uani 1 1 d .
C47 C 0.2273(3) 0.19255(19) 0.08747(17) 0.0371(9) Uani 1 1 d .
H47 H 0.1663 0.1750 0.1046 0.045 Uiso 1 1 calc R
C48 C 0.2187(3) 0.25297(19) 0.06055(17) 0.0374(10) Uani 1 1 d .
H48 H 0.1524 0.2769 0.0595 0.045 Uiso 1 1 calc R
C49 C 0.3066(3) 0.27851(18) 0.03523(18) 0.0387(10) Uani 1 1 d .
H49 H 0.2999 0.3200 0.0164 0.046 Uiso 1 1 calc R
C50 C 0.4050(3) 0.24486(17) 0.03660(17) 0.0329(9) Uani 1 1 d .
C51 C 0.6824(3) 0.01906(18) 0.22018(17) 0.0372(9) Uani 1 1 d .
H51 H 0.6604 0.0150 0.1809 0.045 Uiso 1 1 calc R
C52 C 0.7495(4) -0.04140(19) 0.2406(2) 0.0486(11) Uani 1 1 d .
H52A H 0.8129 -0.0456 0.2162 0.073 Uiso 1 1 calc R
H52B H 0.7084 -0.0777 0.2391 0.073 Uiso 1 1 calc R
H52C H 0.7700 -0.0395 0.2797 0.073 Uiso 1 1 calc R
C53 C 0.5822(3) 0.0287(2) 0.2568(2) 0.0534(12) Uani 1 1 d .
H53A H 0.6012 0.0355 0.2951 0.080 Uiso 1 1 calc R
H53B H 0.5425 -0.0086 0.2586 0.080 Uiso 1 1 calc R
H53C H 0.5387 0.0655 0.2402 0.080 Uiso 1 1 calc R
C54 C 0.8159(3) 0.21830(16) 0.11337(16) 0.0299(8) Uani 1 1 d .
H54 H 0.7775 0.2022 0.0827 0.036 Uiso 1 1 calc R
C55 C 0.7658(3) 0.28440(16) 0.12172(18) 0.0350(9) Uani 1 1 d .
H55A H 0.6909 0.2821 0.1323 0.053 Uiso 1 1 calc R
H55B H 0.7728 0.3121 0.0864 0.053 Uiso 1 1 calc R
H55C H 0.8016 0.3012 0.1519 0.053 Uiso 1 1 calc R
C56 C 0.9317(3) 0.22058(19) 0.09401(19) 0.0417(10) Uani 1 1 d .
H56A H 0.9718 0.2345 0.1241 0.063 Uiso 1 1 calc R
H56B H 0.9370 0.2502 0.0597 0.063 Uiso 1 1 calc R
H56C H 0.9605 0.1786 0.0858 0.063 Uiso 1 1 calc R
C57 C 0.5001(3) 0.27434(19) 0.0067(2) 0.0428(10) Uani 1 1 d .
H57 H 0.5642 0.2455 0.0164 0.051 Uiso 1 1 calc R
C58 C 0.5163(4) 0.3375(2) 0.0263(2) 0.0645(14) Uani 1 1 d .
H58A H 0.4576 0.3678 0.0141 0.097 Uiso 1 1 calc R
H58B H 0.5826 0.3522 0.0096 0.097 Uiso 1 1 calc R
H58C H 0.5193 0.3332 0.0677 0.097 Uiso 1 1 calc R
C59 C 0.4906(5) 0.2810(3) -0.0573(2) 0.089(2) Uani 1 1 d .
H59A H 0.4273 0.3084 -0.0679 0.134 Uiso 1 1 calc R
H59B H 0.4853 0.2395 -0.0700 0.134 Uiso 1 1 calc R
H59C H 0.5529 0.2995 -0.0752 0.134 Uiso 1 1 calc R
C60 C 0.3314(3) 0.09050(18) 0.12081(17) 0.0381(9) Uani 1 1 d .
H60 H 0.4074 0.0742 0.1203 0.046 Uiso 1 1 calc R
C61 C 0.2943(4) 0.0905(2) 0.18306(19) 0.0529(12) Uani 1 1 d .
H61A H 0.3348 0.1188 0.2016 0.079 Uiso 1 1 calc R
H61B H 0.3050 0.0478 0.2023 0.079 Uiso 1 1 calc R
H61C H 0.2192 0.1048 0.1850 0.079 Uiso 1 1 calc R
C62 C 0.2709(4) 0.0467(2) 0.0902(2) 0.0518(12) Uani 1 1 d .
H62A H 0.1961 0.0619 0.0895 0.078 Uiso 1 1 calc R
H62B H 0.2784 0.0042 0.1102 0.078 Uiso 1 1 calc R
H62C H 0.2991 0.0458 0.0513 0.078 Uiso 1 1 calc R
C63 C 0.5047(3) 0.1924(2) 0.35856(18) 0.0441(10) Uani 1 1 d .
C64 C 0.5930(4) 0.2128(2) 0.3830(2) 0.0611(13) Uani 1 1 d .
H64 H 0.6085 0.2555 0.3762 0.073 Uiso 1 1 calc R
C65 C 0.6565(4) 0.1707(3) 0.4168(3) 0.0813(18) Uani 1 1 d .
H65 H 0.7165 0.1847 0.4326 0.098 Uiso 1 1 calc R
C66 C 0.6355(5) 0.1088(3) 0.4284(3) 0.0843(19) Uani 1 1 d .
H66 H 0.6789 0.0807 0.4530 0.101 Uiso 1 1 calc R
C67 C 0.5494(4) 0.0879(2) 0.4035(2) 0.0653(14) Uani 1 1 d .
H67 H 0.5358 0.0448 0.4106 0.078 Uiso 1 1 calc R
C68 C 0.4820(4) 0.12881(19) 0.36820(19) 0.0475(11) Uani 1 1 d .
C69 C 0.3867(3) 0.1060(2) 0.3432(2) 0.0485(11) Uani 1 1 d .
H69A H 0.3229 0.1305 0.3553 0.073 Uiso 1 1 calc R
H69B H 0.3816 0.0614 0.3564 0.073 Uiso 1 1 calc R
H69C H 0.3937 0.1113 0.3018 0.073 Uiso 1 1 calc R
C70 C 0.9086(3) 0.77904(15) 0.22174(15) 0.0257(8) Uani 1 1 d .
C71 C 0.7933(3) 0.74523(16) 0.34008(17) 0.0304(8) Uani 1 1 d .
C72 C 1.1009(3) 0.78614(17) 0.18775(17) 0.0309(8) Uani 1 1 d .
C73 C 1.1470(3) 0.84300(17) 0.17899(18) 0.0361(9) Uani 1 1 d .
C74 C 1.2556(3) 0.84084(19) 0.1677(2) 0.0474(12) Uani 1 1 d .
H74 H 1.2893 0.8789 0.1618 0.057 Uiso 1 1 calc R
C75 C 1.3146(3) 0.78432(19) 0.1651(2) 0.0557(14) Uani 1 1 d .
H75 H 1.3889 0.7836 0.1591 0.067 Uiso 1 1 calc R
C76 C 1.2657(3) 0.72841(18) 0.1712(2) 0.0470(11) Uani 1 1 d .
H76 H 1.3067 0.6899 0.1673 0.056 Uiso 1 1 calc R
C77 C 1.1584(3) 0.72779(17) 0.18301(17) 0.0319(9) Uani 1 1 d .
C78 C 1.0869(3) 0.90654(17) 0.17962(18) 0.0352(9) Uani 1 1 d .
C79 C 1.0342(3) 0.93356(17) 0.13103(19) 0.0376(10) Uani 1 1 d .
C80 C 0.9932(3) 0.99628(18) 0.1300(2) 0.0426(10) Uani 1 1 d .
H80 H 0.9592 1.0162 0.0971 0.051 Uiso 1 1 calc R
C81 C 1.0012(3) 1.02948(18) 0.1756(2) 0.0443(11) Uani 1 1 d .
H81 H 0.9738 1.0722 0.1737 0.053 Uiso 1 1 calc R
C82 C 1.0481(3) 1.00174(19) 0.2238(2) 0.0439(11) Uani 1 1 d .
H82 H 1.0513 1.0251 0.2554 0.053 Uiso 1 1 calc R
C83 C 1.0915(3) 0.93955(18) 0.22734(19) 0.0398(10) Uani 1 1 d .
C84 C 1.1069(3) 0.66749(16) 0.18921(16) 0.0268(8) Uani 1 1 d .
C85 C 1.1065(3) 0.62987(17) 0.24084(16) 0.0319(9) Uani 1 1 d .
C86 C 1.0629(3) 0.57249(19) 0.2433(2) 0.0431(11) Uani 1 1 d .
H86 H 1.0616 0.5464 0.2782 0.052 Uiso 1 1 calc R
C87 C 1.0219(3) 0.55252(19) 0.1967(2) 0.0472(12) Uani 1 1 d .
H87 H 0.9937 0.5127 0.1994 0.057 Uiso 1 1 calc R
C88 C 1.0215(3) 0.58987(19) 0.14620(19) 0.0410(10) Uani 1 1 d .
H88 H 0.9926 0.5758 0.1140 0.049 Uiso 1 1 calc R
C89 C 1.0629(3) 0.64836(17) 0.14133(16) 0.0301(8) Uani 1 1 d .
C90 C 1.1393(4) 0.9086(2) 0.2823(2) 0.0527(12) Uani 1 1 d .
H90 H 1.1799 0.8686 0.2737 0.063 Uiso 1 1 calc R
C91 C 1.0517(4) 0.8913(3) 0.3251(2) 0.0684(15) Uani 1 1 d .
H91A H 1.0826 0.8686 0.3593 0.103 Uiso 1 1 calc R
H91B H 1.0052 0.8645 0.3086 0.103 Uiso 1 1 calc R
H91C H 1.0110 0.9297 0.3348 0.103 Uiso 1 1 calc R
C92 C 1.2151(4) 0.9485(3) 0.3070(3) 0.088(2) Uani 1 1 d .
H92A H 1.1766 0.9870 0.3180 0.132 Uiso 1 1 calc R
H92B H 1.2702 0.9595 0.2786 0.132 Uiso 1 1 calc R
H92C H 1.2474 0.9247 0.3404 0.132 Uiso 1 1 calc R
C93 C 1.0230(3) 0.8967(2) 0.08046(19) 0.0440(10) Uani 1 1 d .
H93 H 1.0164 0.8519 0.0957 0.053 Uiso 1 1 calc R
C94 C 1.1217(4) 0.8981(2) 0.0416(2) 0.0611(13) Uani 1 1 d .
H94A H 1.1322 0.9417 0.0269 0.092 Uiso 1 1 calc R
H94B H 1.1128 0.8736 0.0098 0.092 Uiso 1 1 calc R
H94C H 1.1832 0.8799 0.0630 0.092 Uiso 1 1 calc R
C95 C 0.9253(4) 0.9185(2) 0.0463(2) 0.0561(12) Uani 1 1 d .
H95A H 0.9348 0.9595 0.0251 0.084 Uiso 1 1 calc R
H95B H 0.8635 0.9221 0.0720 0.084 Uiso 1 1 calc R
H95C H 0.9146 0.8878 0.0198 0.084 Uiso 1 1 calc R
C96 C 1.1530(4) 0.6481(3) 0.2938(2) 0.0674(16) Uani 1 1 d .
H96 H 1.1165 0.6150 0.3181 0.081 Uiso 1 1 calc R
C97 C 1.2543(3) 0.6178(2) 0.3083(2) 0.0666(16) Uani 1 1 d .
H97A H 1.3092 0.6390 0.2855 0.100 Uiso 1 1 calc R
H97B H 1.2574 0.5737 0.3007 0.100 Uiso 1 1 calc R
H97C H 1.2656 0.6198 0.3486 0.100 Uiso 1 1 calc R
C98 C 1.0995(4) 0.6964(3) 0.3231(2) 0.0787(19) Uani 1 1 d .
H98A H 1.1175 0.6898 0.3631 0.118 Uiso 1 1 calc R
H98B H 1.0232 0.6954 0.3198 0.118 Uiso 1 1 calc R
H98C H 1.1209 0.7374 0.3065 0.118 Uiso 1 1 calc R
C99 C 1.0644(3) 0.6892(2) 0.08483(17) 0.0453(11) Uani 1 1 d .
H99 H 1.0695 0.7334 0.0936 0.054 Uiso 1 1 calc R
C100 C 1.1637(4) 0.6717(3) 0.0489(2) 0.0738(17) Uani 1 1 d .
H10A H 1.2263 0.6709 0.0717 0.111 Uiso 1 1 calc R
H10B H 1.1690 0.7030 0.0158 0.111 Uiso 1 1 calc R
H10C H 1.1588 0.6301 0.0362 0.111 Uiso 1 1 calc R
C101 C 0.9639(4) 0.6894(3) 0.0522(2) 0.0628(14) Uani 1 1 d .
H10D H 0.9656 0.6508 0.0335 0.094 Uiso 1 1 calc R
H10E H 0.9586 0.7260 0.0237 0.094 Uiso 1 1 calc R
H10F H 0.9028 0.6914 0.0785 0.094 Uiso 1 1 calc R
C102 C 0.7647(3) 0.72021(17) 0.44708(15) 0.0286(8) Uani 1 1 d .
C103 C 0.6737(3) 0.75410(17) 0.46742(16) 0.0336(9) Uani 1 1 d .
C104 C 0.6462(3) 0.74151(18) 0.52456(17) 0.0388(10) Uani 1 1 d .
H104 H 0.5862 0.7640 0.5399 0.047 Uiso 1 1 calc R
C105 C 0.7042(3) 0.69699(18) 0.55927(17) 0.0382(10) Uani 1 1 d .
H105 H 0.6839 0.6887 0.5981 0.046 Uiso 1 1 calc R
C106 C 0.7921(3) 0.66441(17) 0.53756(16) 0.0336(9) Uani 1 1 d .
H106 H 0.8316 0.6338 0.5620 0.040 Uiso 1 1 calc R
C107 C 0.8246(3) 0.67519(16) 0.48082(15) 0.0276(8) Uani 1 1 d .
C108 C 0.6093(3) 0.80010(18) 0.42862(17) 0.0354(9) Uani 1 1 d .
C109 C 0.5241(3) 0.7793(2) 0.40210(18) 0.0415(10) Uani 1 1 d .
C110 C 0.4658(3) 0.8226(2) 0.3652(2) 0.0549(12) Uani 1 1 d .
H110 H 0.4075 0.8097 0.3470 0.066 Uiso 1 1 calc R
C111 C 0.4916(4) 0.8841(2) 0.3549(2) 0.0572(13) Uani 1 1 d .
H111 H 0.4514 0.9130 0.3294 0.069 Uiso 1 1 calc R
C112 C 0.5756(4) 0.9036(2) 0.3815(2) 0.0523(12) Uani 1 1 d .
H112 H 0.5922 0.9461 0.3740 0.063 Uiso 1 1 calc R
C113 C 0.6364(3) 0.86265(18) 0.41869(18) 0.0391(10) Uani 1 1 d .
C114 C 0.9189(3) 0.63600(16) 0.45994(15) 0.0278(8) Uani 1 1 d .
C115 C 1.0208(3) 0.64674(18) 0.47639(16) 0.0323(8) Uani 1 1 d .
C116 C 1.1043(3) 0.6051(2) 0.46207(17) 0.0393(10) Uani 1 1 d .
H116 H 1.1736 0.6116 0.4722 0.047 Uiso 1 1 calc R
C117 C 1.0885(3) 0.5540(2) 0.43323(17) 0.0421(10) Uani 1 1 d .
H117 H 1.1464 0.5251 0.4252 0.050 Uiso 1 1 calc R
C118 C 0.9897(3) 0.54515(18) 0.41621(16) 0.0336(9) Uani 1 1 d .
H118 H 0.9800 0.5105 0.3958 0.040 Uiso 1 1 calc R
C119 C 0.9022(3) 0.58681(17) 0.42858(15) 0.0277(8) Uani 1 1 d .
C120 C 0.4951(3) 0.7115(2) 0.4123(2) 0.0477(11) Uani 1 1 d .
H120 H 0.5462 0.6889 0.4400 0.057 Uiso 1 1 calc R
C121 C 0.3853(4) 0.7065(3) 0.4396(3) 0.086(2) Uani 1 1 d .
H12A H 0.3817 0.7251 0.4756 0.129 Uiso 1 1 calc R
H12B H 0.3709 0.6622 0.4466 0.129 Uiso 1 1 calc R
H12C H 0.3327 0.7291 0.4142 0.129 Uiso 1 1 calc R
C122 C 0.5074(4) 0.6779(2) 0.3590(2) 0.0571(13) Uani 1 1 d .
H12D H 0.4610 0.6999 0.3300 0.086 Uiso 1 1 calc R
H12E H 0.4883 0.6346 0.3678 0.086 Uiso 1 1 calc R
H12F H 0.5808 0.6776 0.3449 0.086 Uiso 1 1 calc R
C123 C 0.7264(3) 0.88483(19) 0.44863(19) 0.0449(10) Uani 1 1 d .
H123 H 0.7713 0.8467 0.4639 0.054 Uiso 1 1 calc R
C124 C 0.7962(4) 0.9254(3) 0.4088(2) 0.0675(15) Uani 1 1 d .
H12G H 0.8168 0.9037 0.3754 0.101 Uiso 1 1 calc R
H12H H 0.8595 0.9329 0.4285 0.101 Uiso 1 1 calc R
H12I H 0.7571 0.9658 0.3970 0.101 Uiso 1 1 calc R
C125 C 0.6861(5) 0.9194(3) 0.4987(2) 0.0764(17) Uani 1 1 d .
H12J H 0.6419 0.9573 0.4851 0.115 Uiso 1 1 calc R
H12K H 0.7461 0.9314 0.5186 0.115 Uiso 1 1 calc R
H12L H 0.6444 0.8919 0.5247 0.115 Uiso 1 1 calc R
C126 C 1.0381(3) 0.7039(2) 0.50714(16) 0.0404(10) Uani 1 1 d .
H126 H 0.9771 0.7095 0.5345 0.049 Uiso 1 1 calc R
C127 C 1.0376(4) 0.7638(2) 0.4660(2) 0.0542(12) Uani 1 1 d .
H12M H 1.0389 0.8003 0.4874 0.081 Uiso 1 1 calc R
H12N H 0.9737 0.7682 0.4437 0.081 Uiso 1 1 calc R
H12O H 1.0998 0.7615 0.4405 0.081 Uiso 1 1 calc R
C128 C 1.1385(4) 0.6962(2) 0.54142(19) 0.0529(12) Uani 1 1 d .
H12P H 1.1410 0.6561 0.5656 0.079 Uiso 1 1 calc R
H12Q H 1.1385 0.7309 0.5651 0.079 Uiso 1 1 calc R
H12R H 1.2003 0.6967 0.5155 0.079 Uiso 1 1 calc R
C129 C 0.7940(3) 0.57458(17) 0.40996(16) 0.0313(8) Uani 1 1 d .
H129 H 0.7436 0.6104 0.4197 0.038 Uiso 1 1 calc R
C130 C 0.7559(3) 0.5143(2) 0.4419(2) 0.0494(11) Uani 1 1 d .
H13A H 0.8035 0.4782 0.4329 0.074 Uiso 1 1 calc R
H13B H 0.6845 0.5087 0.4304 0.074 Uiso 1 1 calc R
H13C H 0.7554 0.5174 0.4827 0.074 Uiso 1 1 calc R
C131 C 0.7907(3) 0.5717(2) 0.34589(17) 0.0429(10) Uani 1 1 d .
H13D H 0.8171 0.6099 0.3259 0.064 Uiso 1 1 calc R
H13E H 0.7179 0.5685 0.3353 0.064 Uiso 1 1 calc R
H13F H 0.8350 0.5348 0.3355 0.064 Uiso 1 1 calc R
C132 C 0.6200(3) 0.82051(16) 0.17166(16) 0.0281(8) Uani 1 1 d .
C133 C 0.5395(3) 0.85671(17) 0.19699(17) 0.0343(9) Uani 1 1 d .
H133 H 0.5103 0.8421 0.2329 0.041 Uiso 1 1 calc R
C134 C 0.5020(3) 0.91453(19) 0.16937(19) 0.0412(10) Uani 1 1 d .
H134 H 0.4466 0.9392 0.1865 0.049 Uiso 1 1 calc R
C135 C 0.5447(3) 0.93620(19) 0.1174(2) 0.0438(10) Uani 1 1 d .
H135 H 0.5193 0.9757 0.0987 0.053 Uiso 1 1 calc R
C136 C 0.6252(3) 0.89975(19) 0.09252(18) 0.0378(9) Uani 1 1 d .
H136 H 0.6547 0.9150 0.0568 0.045 Uiso 1 1 calc R
C137 C 0.6640(3) 0.84150(18) 0.11847(16) 0.0315(8) Uani 1 1 d .
C138 C 0.7498(3) 0.80129(19) 0.09120(17) 0.0370(9) Uani 1 1 d .
H13G H 0.8154 0.8014 0.1114 0.056 Uiso 1 1 calc R
H13H H 0.7606 0.8181 0.0516 0.056 Uiso 1 1 calc R
H13I H 0.7292 0.7581 0.0929 0.056 Uiso 1 1 calc R
C1S C 0.1587(5) 0.2326(3) 0.2424(3) 0.096(2) Uani 1 1 d .
H1S1 H 0.1171 0.2173 0.2131 0.115 Uiso 1 1 calc R
H1S2 H 0.2005 0.1958 0.2615 0.115 Uiso 1 1 calc R
C2S C 0.2310(4) 0.2769(3) 0.2147(3) 0.0791(17) Uani 1 1 d .
H2S1 H 0.1904 0.3123 0.1939 0.119 Uiso 1 1 calc R
H2S2 H 0.2788 0.2555 0.1883 0.119 Uiso 1 1 calc R
H2S3 H 0.2722 0.2925 0.2434 0.119 Uiso 1 1 calc R
C3S C 0.1340(6) 0.2568(4) 0.3355(3) 0.114(3) Uani 1 1 d .
H3S1 H 0.1109 0.2959 0.3527 0.137 Uiso 1 1 calc R
H3S2 H 0.2118 0.2544 0.3308 0.137 Uiso 1 1 calc R
C4S C 0.1012(6) 0.1994(4) 0.3755(3) 0.111(2) Uani 1 1 d .
H4S1 H 0.0255 0.2049 0.3847 0.166 Uiso 1 1 calc R
H4S2 H 0.1408 0.1960 0.4104 0.166 Uiso 1 1 calc R
H4S3 H 0.1167 0.1611 0.3567 0.166 Uiso 1 1 calc R
N1 n 0.4290(2) 0.23262(14) 0.32572(14) 0.0364(8) Uani 1 1 d .
N2 n 0.6004(2) 0.40234(13) 0.21585(11) 0.0215(6) Uani 1 1 d .
N3 n 0.5491(2) 0.18642(13) 0.15580(12) 0.0245(6) Uani 1 1 d .
N4 n 0.6571(2) 0.75828(14) 0.19552(13) 0.0302(7) Uani 1 1 d .
N5 n 0.9930(2) 0.78583(13) 0.20362(12) 0.0260(6) Uani 1 1 d .
N6 n 0.7904(2) 0.73236(13) 0.38869(13) 0.0277(7) Uani 1 1 d .
O1 O 0.4464(2) 0.29372(12) 0.33011(12) 0.0439(7) Uani 1 1 d .
O2 O 0.61515(18) 0.74417(12) 0.24836(11) 0.0339(6) Uani 1 1 d .
O1S O 0.0893(3) 0.2589(2) 0.28243(18) 0.0882(13) Uani 1 1 d .
Pd1 Pd 0.50411(2) 0.273180(12) 0.253229(12) 0.02514(8) Uani 1 1 d .
Pd2 Pd 0.76856(2) 0.761206(12) 0.255697(11) 0.02466(8) Uani 1 1 d .

loop_
_atom_site_aniso_label
_atom_site_aniso_U_11
_atom_site_aniso_U_22
_atom_site_aniso_U_33
_atom_site_aniso_U_23
_atom_site_aniso_U_13
_atom_site_aniso_U_12
C1 0.0246(18) 0.029(2) 0.0249(19) -0.0092(16) 0.0016(14) 0.0041(15)
C2 0.0158(16) 0.0225(17) 0.037(2) 0.0021(16) 0.0004(15) -0.0027(13)
C3 0.0234(17) 0.0195(16) 0.0197(18) -0.0028(14) -0.0054(14) -0.0002(13)
C4 0.0252(17) 0.0222(17) 0.0200(18) -0.0012(14) -0.0031(14) 0.0026(13)
C5 0.0248(18) 0.0253(18) 0.0240(19) -0.0020(15) -0.0024(14) 0.0022(14)
C6 0.0306(19) 0.0198(17) 0.031(2) -0.0030(15) -0.0055(16) -0.0001(14)
C7 0.0257(18) 0.0241(17) 0.0238(19) -0.0036(15) -0.0028(14) -0.0056(14)
C8 0.0233(17) 0.0247(17) 0.0209(18) -0.0027(15) -0.0034(14) -0.0014(14)
C9 0.0184(16) 0.0192(16) 0.035(2) -0.0055(15) -0.0001(15) 0.0026(13)
C10 0.0249(18) 0.0219(17) 0.030(2) -0.0053(15) 0.0017(15) 0.0024(14)
C11 0.0279(19) 0.0292(19) 0.033(2) 0.0006(16) 0.0031(16) 0.0002(15)
C12 0.0267(19) 0.030(2) 0.051(3) -0.0042(19) -0.0001(18) -0.0036(15)
C13 0.0237(18) 0.032(2) 0.041(2) -0.0054(18) -0.0074(16) 0.0021(15)
C14 0.0240(18) 0.0240(18) 0.038(2) -0.0063(16) -0.0021(16) 0.0063(14)
C15 0.0214(17) 0.0194(16) 0.0263(19) -0.0060(14) 0.0024(14) -0.0065(13)
C16 0.0276(18) 0.0256(18) 0.029(2) -0.0033(15) -0.0010(15) -0.0073(14)
C17 0.033(2) 0.034(2) 0.028(2) -0.0086(17) 0.0078(16) -0.0103(16)
C18 0.0265(19) 0.033(2) 0.045(2) -0.0113(18) 0.0097(17) -0.0028(16)
C19 0.0224(18) 0.0278(19) 0.036(2) -0.0046(16) -0.0035(15) 0.0022(14)
C20 0.0210(17) 0.0224(17) 0.030(2) -0.0053(15) -0.0001(14) -0.0047(13)
C21 0.0297(19) 0.0276(18) 0.026(2) -0.0033(15) 0.0022(15) -0.0040(15)
C22 0.046(2) 0.050(3) 0.035(2) -0.011(2) 0.0002(19) -0.0015(19)
C23 0.037(2) 0.040(2) 0.046(3) -0.009(2) -0.0134(19) 0.0061(18)
C24 0.0288(19) 0.035(2) 0.030(2) -0.0046(17) -0.0068(16) 0.0064(16)
C25 0.054(3) 0.046(3) 0.043(3) 0.009(2) 0.003(2) 0.016(2)
C26 0.069(3) 0.068(3) 0.041(3) -0.021(2) -0.012(2) -0.019(3)
C27 0.041(2) 0.032(2) 0.025(2) -0.0040(16) -0.0031(17) -0.0044(16)
C28 0.035(2) 0.044(2) 0.040(2) 0.0039(19) -0.0096(18) -0.0067(18)
C29 0.057(3) 0.059(3) 0.030(2) 0.007(2) -0.010(2) -0.023(2)
C30 0.0234(17) 0.0260(18) 0.0263(19) -0.0034(15) -0.0026(14) 0.0023(14)
C31 0.033(2) 0.030(2) 0.035(2) -0.0064(17) -0.0025(17) -0.0059(15)
C32 0.0304(19) 0.0309(19) 0.028(2) 0.0002(16) -0.0064(16) -0.0037(15)
C33 0.0235(17) 0.0232(17) 0.0263(19) -0.0063(15) 0.0029(14) -0.0025(13)
C34 0.0230(17) 0.0199(17) 0.031(2) -0.0036(15) 0.0021(15) -0.0012(13)
C35 0.0226(18) 0.0283(19) 0.035(2) -0.0071(16) 0.0020(15) 0.0020(14)
C36 0.0258(18) 0.035(2) 0.036(2) -0.0166(17) 0.0032(16) 0.0000(15)
C37 0.0269(18) 0.0315(19) 0.031(2) -0.0103(16) -0.0035(15) -0.0038(15)
C38 0.0218(17) 0.0217(17) 0.030(2) -0.0050(15) -0.0005(15) -0.0028(13)
C39 0.0231(17) 0.0224(17) 0.031(2) -0.0086(16) -0.0008(15) 0.0025(13)
C40 0.031(2) 0.030(2) 0.037(2) -0.0081(18) -0.0029(17) 0.0014(15)
C41 0.060(3) 0.038(2) 0.032(2) -0.0001(19) -0.010(2) -0.001(2)
C42 0.064(3) 0.037(2) 0.039(3) -0.011(2) -0.020(2) -0.001(2)
C43 0.043(2) 0.028(2) 0.041(2) -0.0107(18) -0.0094(19) -0.0001(17)
C44 0.0232(18) 0.0246(18) 0.035(2) -0.0039(16) -0.0037(15) 0.0064(14)
C45 0.0227(17) 0.0290(19) 0.029(2) -0.0110(16) -0.0033(15) 0.0003(14)
C46 0.0268(18) 0.039(2) 0.0235(19) -0.0076(16) -0.0008(15) -0.0020(15)
C47 0.0220(18) 0.051(3) 0.039(2) -0.011(2) -0.0006(17) 0.0011(17)
C48 0.027(2) 0.043(2) 0.042(2) -0.013(2) -0.0078(17) 0.0139(17)
C49 0.037(2) 0.030(2) 0.048(3) -0.0091(19) -0.0074(19) 0.0081(17)
C50 0.0275(19) 0.031(2) 0.042(2) -0.0107(18) -0.0009(17) -0.0009(15)
C51 0.042(2) 0.035(2) 0.035(2) -0.0021(18) 0.0013(18) -0.0075(17)
C52 0.057(3) 0.032(2) 0.056(3) -0.001(2) -0.001(2) -0.0063(19)
C53 0.051(3) 0.050(3) 0.059(3) -0.002(2) 0.013(2) -0.010(2)
C54 0.0252(18) 0.0267(19) 0.038(2) -0.0067(17) -0.0017(16) 0.0005(14)
C55 0.030(2) 0.0258(19) 0.048(3) 0.0005(18) 0.0014(18) -0.0018(15)
C56 0.032(2) 0.042(2) 0.049(3) 0.001(2) 0.0031(19) 0.0015(17)
C57 0.033(2) 0.033(2) 0.062(3) -0.005(2) 0.004(2) -0.0073(17)
C58 0.063(3) 0.052(3) 0.084(4) -0.013(3) -0.002(3) -0.027(2)
C59 0.089(4) 0.130(6) 0.062(4) -0.029(4) 0.027(3) -0.073(4)
C60 0.029(2) 0.040(2) 0.044(3) -0.0008(19) 0.0032(18) -0.0038(17)
C61 0.056(3) 0.058(3) 0.044(3) 0.000(2) 0.002(2) -0.010(2)
C62 0.064(3) 0.042(3) 0.051(3) -0.011(2) 0.002(2) -0.009(2)
C63 0.049(3) 0.040(2) 0.044(3) -0.009(2) 0.011(2) -0.0031(19)
C64 0.062(3) 0.049(3) 0.074(4) -0.012(3) 0.001(3) -0.006(2)
C65 0.066(4) 0.061(4) 0.118(5) -0.006(4) -0.038(4) -0.006(3)
C66 0.079(4) 0.054(3) 0.119(6) 0.000(3) -0.039(4) 0.005(3)
C67 0.079(4) 0.040(3) 0.075(4) -0.001(3) -0.016(3) 0.005(2)
C68 0.058(3) 0.033(2) 0.050(3) -0.007(2) 0.007(2) 0.004(2)
C69 0.054(3) 0.041(2) 0.051(3) -0.006(2) 0.004(2) -0.009(2)
C70 0.032(2) 0.0214(17) 0.0235(19) -0.0010(15) -0.0008(15) -0.0022(14)
C71 0.0278(19) 0.0249(19) 0.037(2) -0.0014(17) 0.0063(17) 0.0000(14)
C72 0.0178(17) 0.0281(19) 0.045(2) 0.0027(17) 0.0032(16) 0.0002(14)
C73 0.0260(19) 0.028(2) 0.052(3) 0.0001(18) 0.0051(18) 0.0003(15)
C74 0.028(2) 0.029(2) 0.084(4) -0.007(2) 0.016(2) -0.0061(16)
C75 0.022(2) 0.035(2) 0.111(4) -0.014(3) 0.014(2) -0.0060(17)
C76 0.029(2) 0.028(2) 0.084(4) -0.013(2) 0.002(2) 0.0052(16)
C77 0.0235(18) 0.0288(19) 0.043(2) -0.0029(17) 0.0003(16) -0.0003(15)
C78 0.0226(18) 0.0265(19) 0.053(3) 0.0046(19) 0.0087(18) -0.0006(15)
C79 0.0201(18) 0.029(2) 0.062(3) 0.0029(19) 0.0107(18) -0.0077(15)
C80 0.026(2) 0.033(2) 0.066(3) 0.008(2) -0.0009(19) -0.0011(16)
C81 0.030(2) 0.024(2) 0.076(3) 0.003(2) 0.001(2) 0.0036(16)
C82 0.034(2) 0.035(2) 0.061(3) -0.006(2) 0.005(2) 0.0034(17)
C83 0.029(2) 0.031(2) 0.056(3) 0.004(2) 0.0058(19) 0.0058(16)
C84 0.0206(17) 0.0258(18) 0.033(2) -0.0028(16) -0.0020(15) 0.0025(14)
C85 0.0288(19) 0.034(2) 0.031(2) -0.0042(17) -0.0014(16) 0.0095(16)
C86 0.037(2) 0.036(2) 0.050(3) 0.014(2) 0.012(2) 0.0058(18)
C87 0.029(2) 0.027(2) 0.084(4) 0.000(2) 0.002(2) -0.0068(17)
C88 0.028(2) 0.041(2) 0.056(3) -0.018(2) -0.0110(19) 0.0022(17)
C89 0.0230(18) 0.034(2) 0.031(2) -0.0002(17) -0.0025(15) 0.0078(15)
C90 0.052(3) 0.042(3) 0.060(3) 0.001(2) 0.006(2) 0.011(2)
C91 0.075(4) 0.080(4) 0.053(3) 0.000(3) 0.002(3) -0.032(3)
C92 0.048(3) 0.108(5) 0.104(5) 0.038(4) -0.019(3) -0.031(3)
C93 0.039(2) 0.039(2) 0.053(3) 0.002(2) 0.004(2) -0.0099(18)
C94 0.051(3) 0.069(3) 0.063(3) -0.008(3) 0.013(2) -0.012(2)
C95 0.052(3) 0.053(3) 0.062(3) 0.006(2) -0.001(2) -0.015(2)
C96 0.074(3) 0.083(4) 0.042(3) -0.027(3) -0.027(2) 0.045(3)
C97 0.045(3) 0.069(3) 0.092(4) -0.047(3) -0.031(3) 0.022(2)
C98 0.091(4) 0.094(4) 0.050(3) -0.038(3) -0.031(3) 0.054(3)
C99 0.043(2) 0.059(3) 0.029(2) 0.001(2) -0.0034(18) 0.014(2)
C100 0.056(3) 0.116(5) 0.038(3) 0.016(3) 0.006(2) 0.025(3)
C101 0.058(3) 0.078(4) 0.048(3) 0.000(3) -0.021(2) 0.018(3)
C102 0.0328(19) 0.032(2) 0.0222(19) -0.0061(16) 0.0066(15) -0.0094(15)
C103 0.035(2) 0.031(2) 0.035(2) -0.0045(17) 0.0074(17) -0.0057(16)
C104 0.046(2) 0.034(2) 0.036(2) -0.0074(18) 0.0191(19) -0.0034(18)
C105 0.051(2) 0.035(2) 0.028(2) -0.0036(18) 0.0126(18) -0.0047(18)
C106 0.045(2) 0.032(2) 0.024(2) -0.0018(16) 0.0038(17) -0.0045(17)
C107 0.0328(19) 0.0259(18) 0.026(2) -0.0068(16) 0.0039(15) -0.0075(15)
C108 0.034(2) 0.032(2) 0.038(2) -0.0026(18) 0.0125(18) 0.0017(16)
C109 0.031(2) 0.044(2) 0.047(3) -0.002(2) 0.0115(19) -0.0026(18)
C110 0.030(2) 0.066(3) 0.066(3) 0.002(3) 0.002(2) -0.003(2)
C111 0.040(3) 0.058(3) 0.066(3) 0.012(3) -0.002(2) 0.014(2)
C112 0.051(3) 0.042(3) 0.059(3) 0.003(2) 0.007(2) 0.007(2)
C113 0.043(2) 0.033(2) 0.040(2) -0.0021(18) 0.0071(19) 0.0003(17)
C114 0.033(2) 0.0280(19) 0.0209(19) 0.0023(15) 0.0010(15) -0.0013(15)
C115 0.037(2) 0.036(2) 0.025(2) -0.0012(17) -0.0018(16) -0.0104(16)
C116 0.032(2) 0.053(3) 0.033(2) -0.004(2) -0.0062(17) -0.0034(18)
C117 0.035(2) 0.051(3) 0.038(2) -0.002(2) -0.0053(18) 0.0106(18)
C118 0.037(2) 0.032(2) 0.031(2) -0.0029(17) -0.0050(17) 0.0027(16)
C119 0.0305(19) 0.0315(19) 0.0204(19) 0.0003(15) -0.0021(15) -0.0016(15)
C120 0.038(2) 0.057(3) 0.049(3) -0.006(2) 0.009(2) -0.015(2)
C121 0.076(4) 0.089(4) 0.101(5) -0.035(4) 0.057(4) -0.041(3)
C122 0.063(3) 0.048(3) 0.061(3) -0.007(2) 0.014(3) -0.015(2)
C123 0.057(3) 0.032(2) 0.047(3) -0.004(2) -0.005(2) -0.0056(19)
C124 0.078(4) 0.077(4) 0.053(3) -0.012(3) 0.005(3) -0.034(3)
C125 0.108(5) 0.078(4) 0.046(3) -0.012(3) 0.008(3) -0.015(3)
C126 0.047(2) 0.052(3) 0.026(2) -0.0110(19) 0.0051(18) -0.017(2)
C127 0.074(3) 0.044(3) 0.050(3) -0.016(2) -0.003(2) -0.016(2)
C128 0.059(3) 0.068(3) 0.036(3) -0.005(2) -0.008(2) -0.028(2)
C129 0.0296(19) 0.031(2) 0.034(2) -0.0100(17) -0.0046(16) 0.0001(15)
C130 0.048(3) 0.052(3) 0.050(3) -0.002(2) -0.009(2) -0.013(2)
C131 0.050(2) 0.048(2) 0.032(2) -0.010(2) -0.0109(19) 0.004(2)
C132 0.0229(17) 0.0256(18) 0.038(2) -0.0074(16) -0.0036(16) -0.0065(14)
C133 0.030(2) 0.034(2) 0.040(2) -0.0077(18) -0.0002(17) -0.0035(16)
C134 0.032(2) 0.036(2) 0.057(3) -0.011(2) -0.007(2) 0.0026(17)
C135 0.038(2) 0.032(2) 0.061(3) 0.003(2) -0.015(2) 0.0017(17)
C136 0.034(2) 0.042(2) 0.037(2) 0.0025(19) -0.0105(18) -0.0093(17)
C137 0.0250(18) 0.038(2) 0.033(2) -0.0055(18) -0.0091(16) -0.0054(16)
C138 0.034(2) 0.043(2) 0.034(2) -0.0063(19) 0.0019(17) -0.0034(17)
C1S 0.068(4) 0.092(5) 0.128(6) -0.035(4) -0.002(4) 0.024(4)
C2S 0.060(3) 0.084(4) 0.096(5) -0.029(4) -0.009(3) 0.008(3)
C3S 0.113(6) 0.111(6) 0.112(6) 0.016(5) -0.058(5) 0.015(5)
C4S 0.111(6) 0.105(6) 0.115(6) -0.004(5) 0.013(5) -0.013(4)
N1 0.0379(18) 0.0316(17) 0.038(2) -0.0031(15) 0.0113(15) 0.0005(14)
N2 0.0193(14) 0.0227(15) 0.0223(16) -0.0034(12) -0.0004(11) 0.0015(11)
N3 0.0222(14) 0.0224(15) 0.0295(17) -0.0070(13) 0.0015(12) -0.0014(11)
N4 0.0261(15) 0.0286(16) 0.0363(19) -0.0041(14) 0.0000(13) -0.0043(12)
N5 0.0247(16) 0.0218(15) 0.0300(17) 0.0016(13) -0.0014(13) 0.0008(12)
N6 0.0269(16) 0.0262(16) 0.0287(18) -0.0001(14) 0.0075(13) -0.0018(12)
O1 0.0605(18) 0.0332(15) 0.0380(17) -0.0114(13) 0.0189(14) -0.0022(13)
O2 0.0267(13) 0.0346(14) 0.0388(16) 0.0035(12) 0.0042(11) -0.0056(11)
O1S 0.075(3) 0.116(4) 0.072(3) -0.022(3) -0.002(2) 0.017(2)
Pd1 0.02642(15) 0.02094(14) 0.02857(16) -0.00690(12) 0.00662(11) -0.00276(10)
Pd2 0.02290(14) 0.02478(14) 0.02539(16) -0.00062(11) 0.00349(11) -0.00135(10)

loop_
_atom_type_symbol
_atom_type_description
_atom_type_scat_dispersion_real
_atom_type_scat_dispersion_imag
_atom_type_scat_source
C C 0.0033 0.0016 'International Tables Vol C Tables 4.2.6.8 and 6.1.1.4'
H H 0.0000 0.0000 'International Tables Vol C Tables 4.2.6.8 and 6.1.1.4'
N N 0.0061 0.0033 'International Tables Vol C Tables 4.2.6.8 and 6.1.1.4'
O O 0.0106 0.0060 'International Tables Vol C Tables 4.2.6.8 and 6.1.1.4'
Pd Pd -0.9988 1.0072 'International Tables Vol C Tables 4.2.6.8 and 6.1.1.4'

loop_
_geom_angle_atom_site_label_1
_geom_angle_atom_site_label_2
_geom_angle_atom_site_label_3
_geom_angle
N2 C1 Pd1 166.2(3)
N3 C2 Pd1 176.8(3)
C8 C3 n2 120.6(3)
C8 C3 C4 123.3(3)
N2 C3 C4 116.1(3)
C5 C4 C3 116.9(3)
C5 C4 C9 121.1(3)
C3 C4 C9 122.0(3)
C6 C5 C4 121.1(3)
C6 C5 H5 119.4
C4 C5 H5 119.4
C5 C6 C7 120.1(3)
C5 C6 H6 120.0
C7 C6 H6 120.0
C6 C7 C8 121.6(3)
C6 C7 H7 119.2
C8 C7 H7 119.2
C3 C8 C7 116.9(3)
C3 C8 C15 123.5(3)
C7 C8 C15 119.5(3)
C10 C9 C14 120.7(3)
C10 C9 C4 120.1(3)
C14 C9 C4 119.2(3)
C11 C10 C9 118.4(3)
C11 C10 C21 119.2(3)
C9 C10 C21 122.3(3)
C12 C11 C10 121.1(4)
C12 C11 H11 119.4
C10 C11 H11 119.4
C11 C12 C13 120.3(4)
C11 C12 H12 119.9
C13 C12 H12 119.9
C12 C13 C14 120.7(4)
C12 C13 H13 119.7
C14 C13 H13 119.7
C13 C14 C9 118.7(3)
C13 C14 C24 120.0(3)
C9 C14 C24 121.3(3)
C20 C15 C16 120.8(3)
C20 C15 C8 120.0(3)
C16 C15 C8 118.9(3)
C17 C16 C15 117.9(3)
C17 C16 C27 120.4(3)
C15 C16 C27 121.6(3)
C18 C17 C16 121.6(3)
C18 C17 H17 119.2
C16 C17 H17 119.2
C17 C18 C19 120.4(3)
C17 C18 H18 119.8
C19 C18 H18 119.8
C18 C19 C20 120.4(3)
C18 C19 H19 119.8
C20 C19 H19 119.8
C19 C20 C15 118.9(3)
C19 C20 C30 118.0(3)
C15 C20 C30 123.1(3)
C10 C21 C22 113.4(3)
C10 C21 C23 110.2(3)
C22 C21 C23 110.2(3)
C10 C21 H21 107.6
C22 C21 H21 107.6
C23 C21 H21 107.6
C21 C22 H22A 109.5
C21 C22 H22B 109.5
H22A C22 H22B 109.5
C21 C22 H22C 109.5
H22A C22 H22C 109.5
H22B C22 H22C 109.5
C21 C23 H23A 109.5
C21 C23 H23B 109.5
H23A C23 H23B 109.5
C21 C23 H23C 109.5
H23A C23 H23C 109.5
H23B C23 H23C 109.5
C14 C24 C25 110.2(3)
C14 C24 C26 113.0(3)
C25 C24 C26 110.9(4)
C14 C24 H24 107.5
C25 C24 H24 107.5
C26 C24 H24 107.5
C16 C27 C28 110.1(3)
C16 C27 C29 114.1(3)
C28 C27 C29 109.5(3)
C16 C27 H27 107.6
C28 C27 H27 107.6
C29 C27 H27 107.6
C27 C28 H28A 109.5
C27 C28 H28B 109.5
H28A C28 H28B 109.5
C27 C28 H28C 109.5
H28A C28 H28C 109.5
H28B C28 H28C 109.5
C27 C29 H29A 109.5
C27 C29 H29B 109.5
H29A C29 H29B 109.5
C27 C29 H29C 109.5
H29A C29 H29C 109.5
H29B C29 H29C 109.5
C20 C30 C31 110.6(3)
C20 C30 C32 112.0(3)
C31 C30 C32 109.5(3)
C20 C30 H30 108.2
C31 C30 H30 108.2
C32 C30 H30 108.2
C30 C31 H31A 109.5
C30 C31 H31B 109.5
H31A C31 H31B 109.5
C30 C31 H31C 109.5
H31A C31 H31C 109.5
H31B C31 H31C 109.5
C30 C32 H32A 109.5
C30 C32 H32B 109.5
H32A C32 H32B 109.5
C30 C32 H32C 109.5
H32A C32 H32C 109.5
H32B C32 H32C 109.5
C34 C33 C38 124.0(3)
C34 C33 n3 117.4(3)
C38 C33 n3 118.6(3)
C33 C34 C35 116.6(3)
C33 C34 C39 119.7(3)
C35 C34 C39 123.8(3)
C36 C35 C34 120.9(3)
C36 C35 H35 119.5
C34 C35 H35 119.5
C35 C36 C37 120.9(3)
C35 C36 H36 119.5
C37 C36 H36 119.5
C36 C37 C38 120.7(3)
C36 C37 H37 119.7
C38 C37 H37 119.7
C37 C38 C33 116.8(3)
C37 C38 C45 122.4(3)
C33 C38 C45 120.8(3)
C40 C39 C44 121.3(3)
C40 C39 C34 120.3(3)
C44 C39 C34 118.3(3)
C41 C40 C39 118.4(3)
C41 C40 C51 119.7(4)
C39 C40 C51 121.9(3)
C42 C41 C40 120.9(4)
C42 C41 H41 119.5
C40 C41 H41 119.5
C43 C42 C41 120.6(4)
C43 C42 H42 119.7
C41 C42 H42 119.7
C42 C43 C44 120.1(4)
C42 C43 H43 119.9
C44 C43 H43 119.9
C39 C44 C43 118.5(3)
C39 C44 C54 122.6(3)
C43 C44 C54 118.9(3)
C46 C45 C50 121.3(3)
C46 C45 C38 118.9(3)
C50 C45 C38 119.8(3)
C47 C46 C45 118.2(3)
C47 C46 C60 119.9(3)
C45 C46 C60 121.9(3)
C48 C47 C46 121.1(4)
C48 C47 H47 119.4
C46 C47 H47 119.4
C49 C48 C47 119.8(3)
C49 C48 H48 120.1
C47 C48 H48 120.1
C48 C49 C50 121.4(4)
C48 C49 H49 119.3
C50 C49 H49 119.3
C49 C50 C45 118.2(3)
C49 C50 C57 119.8(4)
C45 C50 C57 122.1(3)
C40 C51 C53 109.5(3)
C40 C51 C52 112.3(3)
C53 C51 C52 112.3(4)
C40 C51 H51 107.5
C53 C51 H51 107.5
C52 C51 H51 107.5
C51 C52 H52A 109.5
C51 C52 H52B 109.5
H52A C52 H52B 109.5
C51 C52 H52C 109.5
H52A C52 H52C 109.5
H52B C52 H52C 109.5
C51 C53 H53A 109.5
C51 C53 H53B 109.5
H53A C53 H53B 109.5
C51 C53 H53C 109.5
H53A C53 H53C 109.5
H53B C53 H53C 109.5
C44 C54 C56 110.6(3)
C44 C54 C55 111.8(3)
C56 C54 C55 110.8(3)
C44 C54 H54 107.8
C56 C54 H54 107.8
C55 C54 H54 107.8
C54 C55 H55A 109.5
C54 C55 H55B 109.5
H55A C55 H55B 109.5
C54 C55 H55C 109.5
H55A C55 H55C 109.5
H55B C55 H55C 109.5
C54 C56 H56A 109.5
C54 C56 H56B 109.5
H56A C56 H56B 109.5
C54 C56 H56C 109.5
H56A C56 H56C 109.5
H56B C56 H56C 109.5
C58 C57 C59 109.9(4)
C58 C57 C50 112.2(3)
C59 C57 C50 111.4(4)
C58 C57 H57 107.8
C59 C57 H57 107.8
C50 C57 H57 107.8
C57 C58 H58A 109.5
C57 C58 H58B 109.5
H58A C58 H58B 109.5
C57 C58 H58C 109.5
H58A C58 H58C 109.5
H58B C58 H58C 109.5
C57 C59 H59A 109.5
C57 C59 H59B 109.5
H59A C59 H59B 109.5
C57 C59 H59C 109.5
H59A C59 H59C 109.5
H59B C59 H59C 109.5
C46 C60 C62 111.0(3)
C46 C60 C61 111.6(3)
C62 C60 C61 111.4(3)
C46 C60 H60 107.6
C62 C60 H60 107.6
C61 C60 H60 107.6
C60 C61 H61A 109.5
C60 C61 H61B 109.5
H61A C61 H61B 109.5
C60 C61 H61C 109.5
H61A C61 H61C 109.5
H61B C61 H61C 109.5
C60 C62 H62A 109.5
C60 C62 H62B 109.5
H62A C62 H62B 109.5
C60 C62 H62C 109.5
H62A C62 H62C 109.5
H62B C62 H62C 109.5
C64 C63 C68 120.3(4)
C64 C63 n1 124.8(4)
C68 C63 n1 114.8(4)
C65 C64 C63 119.8(5)
C65 C64 H64 120.1
C63 C64 H64 120.1
C64 C65 C66 121.7(5)
C64 C65 H65 119.1
C66 C65 H65 119.1
C65 C66 C67 118.9(5)
C65 C66 H66 120.5
C67 C66 H66 120.5
C66 C67 C68 121.8(5)
C66 C67 H67 119.1
C68 C67 H67 119.1
C67 C68 C63 117.5(4)
C67 C68 C69 121.2(4)
C63 C68 C69 121.3(4)
C68 C69 H69A 109.5
C68 C69 H69B 109.5
H69A C69 H69B 109.5
C68 C69 H69C 109.5
H69A C69 H69C 109.5
H69B C69 H69C 109.5
N5 C70 Pd2 175.6(3)
N6 C71 Pd2 168.2(3)
C73 C72 C77 122.6(3)
C73 C72 n5 119.5(3)
C77 C72 n5 117.8(3)
C72 C73 C74 117.6(3)
C72 C73 C78 124.2(3)
C74 C73 C78 118.2(3)
C75 C74 C73 121.0(4)
C75 C74 H74 119.5
C73 C74 H74 119.5
C74 C75 C76 120.1(4)
C74 C75 H75 119.9
C76 C75 H75 119.9
C77 C76 C75 121.2(3)
C77 C76 H76 119.4
C75 C76 H76 119.4
C76 C77 C72 117.3(3)
C76 C77 C84 120.6(3)
C72 C77 C84 122.1(3)
C79 C78 C83 121.3(3)
C79 C78 C73 119.3(4)
C83 C78 C73 119.2(4)
C80 C79 C78 117.6(4)
C80 C79 C93 120.7(4)
C78 C79 C93 121.7(3)
C81 C80 C79 121.2(4)
C81 C80 H80 119.4
C79 C80 H80 119.4
C82 C81 C80 120.7(4)
C82 C81 H81 119.6
C80 C81 H81 119.6
C81 C82 C83 120.9(4)
C81 C82 H82 119.6
C83 C82 H82 119.6
C82 C83 C78 118.2(4)
C82 C83 C90 120.0(4)
C78 C83 C90 121.8(3)
C85 C84 C89 120.9(3)
C85 C84 C77 120.6(3)
C89 C84 C77 118.5(3)
C86 C85 C84 118.1(4)
C86 C85 C96 118.8(4)
C84 C85 C96 123.1(4)
C87 C86 C85 121.7(4)
C87 C86 H86 119.1
C85 C86 H86 119.1
C86 C87 C88 120.0(4)
C86 C87 H87 120.0
C88 C87 H87 120.0
C87 C88 C89 120.9(4)
C87 C88 H88 119.6
C89 C88 H88 119.6
C88 C89 C84 118.4(4)
C88 C89 C99 120.8(4)
C84 C89 C99 120.8(4)
C92 C90 C91 110.9(4)
C92 C90 C83 113.4(4)
C91 C90 C83 109.6(4)
C92 C90 H90 107.5
C91 C90 H90 107.5
C83 C90 H90 107.5
C90 C91 H91A 109.5
C90 C91 H91B 109.5
H91A C91 H91B 109.5
C90 C91 H91C 109.5
H91A C91 H91C 109.5
H91B C91 H91C 109.5
C90 C92 H92A 109.5
C90 C92 H92B 109.5
H92A C92 H92B 109.5
C90 C92 H92C 109.5
H92A C92 H92C 109.5
H92B C92 H92C 109.5
C95 C93 C79 113.7(4)
C95 C93 C94 110.0(4)
C79 C93 C94 111.2(3)
C95 C93 H93 107.2
C79 C93 H93 107.2
C94 C93 H93 107.2
C93 C94 H94A 109.5
C93 C94 H94B 109.5
H94A C94 H94B 109.5
C93 C94 H94C 109.5
H94A C94 H94C 109.5
H94B C94 H94C 109.5
C93 C95 H95A 109.5
C93 C95 H95B 109.5
H95A C95 H95B 109.5
C93 C95 H95C 109.5
H95A C95 H95C 109.5
H95B C95 H95C 109.5
C98 C96 C97 124.3(4)
C98 C96 C85 119.5(4)
C97 C96 C85 116.0(4)
C98 C96 H96 91.4
C97 C96 H96 91.4
C85 C96 H96 91.4
C96 C97 H97A 109.5
C96 C97 H97B 109.5
H97A C97 H97B 109.5
C96 C97 H97C 109.5
H97A C97 H97C 109.5
H97B C97 H97C 109.5
C96 C98 H98A 109.5
C96 C98 H98B 109.5
H98A C98 H98B 109.5
C96 C98 H98C 109.5
H98A C98 H98C 109.5
H98B C98 H98C 109.5
C101 C99 C89 113.2(4)
C101 C99 C100 112.1(4)
C89 C99 C100 111.0(3)
C101 C99 H99 106.7
C89 C99 H99 106.7
C100 C99 H99 106.7
C99 C100 H10A 109.5
C99 C100 H10B 109.5
H10A C100 H10B 109.5
C99 C100 H10C 109.5
H10A C100 H10C 109.5
H10B C100 H10C 109.5
C99 C101 H10D 109.5
C99 C101 H10E 109.5
H10D C101 H10E 109.5
C99 C101 H10F 109.5
H10D C101 H10F 109.5
H10E C101 H10F 109.5
C107 C102 C103 123.1(3)
C107 C102 n6 120.3(3)
C103 C102 n6 116.5(3)
C104 C103 C102 117.1(4)
C104 C103 C108 122.0(3)
C102 C103 C108 120.9(3)
C105 C104 C103 121.2(3)
C105 C104 H104 119.4
C103 C104 H104 119.4
C104 C105 C106 119.9(4)
C104 C105 H105 120.1
C106 C105 H105 120.1
C105 C106 C107 121.9(4)
C105 C106 H106 119.1
C107 C106 H106 119.1
C102 C107 C106 116.9(3)
C102 C107 C114 124.5(3)
C106 C107 C114 118.6(3)
C109 C108 C113 121.8(4)
C109 C108 C103 118.7(3)
C113 C108 C103 119.4(4)
C110 C109 C108 118.1(4)
C110 C109 C120 119.9(4)
C108 C109 C120 122.0(4)
C111 C110 C109 120.8(5)
C111 C110 H110 119.6
C109 C110 H110 119.6
C112 C111 C110 120.3(4)
C112 C111 H111 119.9
C110 C111 H111 119.9
C111 C112 C113 121.6(4)
C111 C112 H112 119.2
C113 C112 H112 119.2
C112 C113 C108 117.5(4)
C112 C113 C123 121.2(4)
C108 C113 C123 121.3(4)
C119 C114 C115 121.8(3)
C119 C114 C107 118.6(3)
C115 C114 C107 119.4(3)
C116 C115 C114 117.8(3)
C116 C115 C126 121.4(3)
C114 C115 C126 120.7(3)
C117 C116 C115 121.3(4)
C117 C116 H116 119.4
C115 C116 H116 119.4
C118 C117 C116 120.3(4)
C118 C117 H117 119.9
C116 C117 H117 119.9
C117 C118 C119 120.9(4)
C117 C118 H118 119.6
C119 C118 H118 119.6
C114 C119 C118 117.9(3)
C114 C119 C129 122.9(3)
C118 C119 C129 119.2(3)
C122 C120 C109 112.6(4)
C122 C120 C121 111.2(4)
C109 C120 C121 112.2(4)
C122 C120 H120 106.8
C109 C120 H120 106.8
C121 C120 H120 106.8
C120 C121 H12A 109.5
C120 C121 H12B 109.5
H12A C121 H12B 109.5
C120 C121 H12C 109.5
H12A C121 H12C 109.5
H12B C121 H12C 109.5
C120 C122 H12D 109.5
C120 C122 H12E 109.5
H12D C122 H12E 109.5
C120 C122 H12F 109.5
H12D C122 H12F 109.5
H12E C122 H12F 109.5
C113 C123 C125 111.0(4)
C113 C123 C124 112.5(4)
C125 C123 C124 110.7(4)
C113 C123 H123 107.5
C125 C123 H123 107.5
C124 C123 H123 107.5
C123 C124 H12G 109.5
C123 C124 H12H 109.5
H12G C124 H12H 109.5
C123 C124 H12I 109.5
H12G C124 H12I 109.5
H12H C124 H12I 109.5
C123 C125 H12J 109.5
C123 C125 H12K 109.5
H12J C125 H12K 109.5
C123 C125 H12L 109.5
H12J C125 H12L 109.5
H12K C125 H12L 109.5
C127 C126 C128 109.8(4)
C127 C126 C115 111.3(3)
C128 C126 C115 113.8(4)
C127 C126 H126 107.2
C128 C126 H126 107.2
C115 C126 H126 107.2
C126 C127 H12M 109.5
C126 C127 H12N 109.5
H12M C127 H12N 109.5
C126 C127 H12O 109.5
H12M C127 H12O 109.5
H12N C127 H12O 109.5
C126 C128 H12P 109.5
C126 C128 H12Q 109.5
H12P C128 H12Q 109.5
C126 C128 H12R 109.5
H12P C128 H12R 109.5
H12Q C128 H12R 109.5
C119 C129 C130 111.3(3)
C119 C129 C131 112.4(3)
C130 C129 C131 110.1(3)
C119 C129 H129 107.6
C130 C129 H129 107.6
C131 C129 H129 107.6
C129 C130 H13A 109.5
C129 C130 H13B 109.5
H13A C130 H13B 109.5
C129 C130 H13C 109.5
H13A C130 H13C 109.5
H13B C130 H13C 109.5
C129 C131 H13D 109.5
C129 C131 H13E 109.5
H13D C131 H13E 109.5
C129 C131 H13F 109.5
H13D C131 H13F 109.5
H13E C131 H13F 109.5
C133 C132 C137 120.8(3)
C133 C132 n4 122.8(3)
C137 C132 n4 116.3(3)
C132 C133 C134 119.7(4)
C132 C133 H133 120.2
C134 C133 H133 120.2
C135 C134 C133 120.4(4)
C135 C134 H134 119.8
C133 C134 H134 119.8
C134 C135 C136 119.4(4)
C134 C135 H135 120.3
C136 C135 H135 120.3
C135 C136 C137 121.8(4)
C135 C136 H136 119.1
C137 C136 H136 119.1
C136 C137 C132 117.9(3)
C136 C137 C138 122.0(4)
C132 C137 C138 120.1(3)
C137 C138 H13G 109.5
C137 C138 H13H 109.5
H13G C138 H13H 109.5
C137 C138 H13I 109.5
H13G C138 H13I 109.5
H13H C138 H13I 109.5
O1S C1S C2S 113.3(5)
O1S C1S H1S1 108.9
C2S C1S H1S1 108.9
O1S C1S H1S2 108.9
C2S C1S H1S2 108.9
H1S1 C1S H1S2 107.7
C1S C2S H2S1 109.5
C1S C2S H2S2 109.5
H2S1 C2S H2S2 109.5
C1S C2S H2S3 109.5
H2S1 C2S H2S3 109.5
H2S2 C2S H2S3 109.5
O1S C3S C4S 111.3(7)
O1S C3S H3S1 109.4
C4S C3S H3S1 109.4
O1S C3S H3S2 109.4
C4S C3S H3S2 109.4
H3S1 C3S H3S2 108.0
C3S C4S H4S1 109.5
C3S C4S H4S2 109.5
H4S1 C4S H4S2 109.5
C3S C4S H4S3 109.5
H4S1 C4S H4S3 109.5
H4S2 C4S H4S3 109.5
O1 n1 C63 108.9(3)
O1 n1 Pd1 68.29(17)
C63 n1 Pd1 109.0(2)
C1 n2 C3 164.0(3)
C2 n3 C33 173.8(3)
O2 n4 C132 111.6(3)
O2 n4 Pd2 69.57(17)
C132 n4 Pd2 111.5(2)
C70 n5 C72 171.1(3)
C71 n6 C102 168.4(3)
N1 O1 Pd1 72.88(17)
N4 O2 Pd2 71.74(16)
C3S O1S C1S 112.5(5)
C2 Pd1 C1 104.67(13)
C2 Pd1 O1 153.16(12)
C1 Pd1 O1 102.17(12)
C2 Pd1 n1 114.37(13)
C1 Pd1 n1 140.92(13)
O1 Pd1 n1 38.83(11)
C70 Pd2 C71 104.21(14)
C70 Pd2 O2 151.19(13)
C71 Pd2 O2 104.30(12)
C70 Pd2 n4 112.59(13)
C71 Pd2 n4 142.93(13)
O2 Pd2 n4 38.70(11)

loop_
_geom_bond_atom_site_label_1
_geom_bond_atom_site_label_2
_geom_bond_distance
C1 n2 1.163(4)
C1 Pd1 2.010(4)
C2 n3 1.161(4)
C2 Pd1 1.971(4)
C3 C8 1.394(5)
C3 n2 1.407(4)
C3 C4 1.414(4)
C4 C5 1.402(5)
C4 C9 1.497(5)
C5 C6 1.384(5)
C5 H5 0.9500
C6 C7 1.389(4)
C6 H6 0.9500
C7 C8 1.397(4)
C7 H7 0.9500
C8 C15 1.501(4)
C9 C10 1.403(5)
C9 C14 1.409(5)
C10 C11 1.397(5)
C10 C21 1.523(5)
C11 C12 1.374(5)
C11 H11 0.9500
C12 C13 1.384(5)
C12 H12 0.9500
C13 C14 1.392(5)
C13 H13 0.9500
C14 C24 1.526(5)
C15 C20 1.407(5)
C15 C16 1.421(5)
C16 C17 1.395(5)
C16 C27 1.516(5)
C17 C18 1.379(5)
C17 H17 0.9500
C18 C19 1.386(5)
C18 H18 0.9500
C19 C20 1.404(4)
C19 H19 0.9500
C20 C30 1.521(5)
C21 C22 1.534(5)
C21 C23 1.540(5)
C21 H21 1.0000
C22 H22A 0.9800
C22 H22B 0.9800
C22 H22C 0.9800
C23 H23A 0.9800
C23 H23B 0.9800
C23 H23C 0.9800
C24 C25 1.541(5)
C24 C26 1.543(5)
C24 H24 1.0000
C27 C28 1.519(5)
C27 C29 1.532(5)
C27 H27 1.0000
C28 H28A 0.9800
C28 H28B 0.9800
C28 H28C 0.9800
C29 H29A 0.9800
C29 H29B 0.9800
C29 H29C 0.9800
C30 C31 1.534(5)
C30 C32 1.542(5)
C30 H30 1.0000
C31 H31A 0.9800
C31 H31B 0.9800
C31 H31C 0.9800
C32 H32A 0.9800
C32 H32B 0.9800
C32 H32C 0.9800
C33 C34 1.396(4)
C33 C38 1.399(5)
C33 n3 1.409(4)
C34 C35 1.398(5)
C34 C39 1.505(5)
C35 C36 1.379(5)
C35 H35 0.9500
C36 C37 1.387(5)
C36 H36 0.9500
C37 C38 1.392(5)
C37 H37 0.9500
C38 C45 1.498(4)
C39 C40 1.396(5)
C39 C44 1.399(5)
C40 C41 1.390(5)
C40 C51 1.525(5)
C41 C42 1.380(6)
C41 H41 0.9500
C42 C43 1.375(6)
C42 H42 0.9500
C43 C44 1.406(5)
C43 H43 0.9500
C44 C54 1.519(5)
C45 C46 1.397(5)
C45 C50 1.401(5)
C46 C47 1.397(5)
C46 C60 1.522(5)
C47 C48 1.379(6)
C47 H47 0.9500
C48 C49 1.376(6)
C48 H48 0.9500
C49 C50 1.392(5)
C49 H49 0.9500
C50 C57 1.528(5)
C51 C53 1.528(5)
C51 C52 1.534(5)
C51 H51 1.0000
C52 H52A 0.9800
C52 H52B 0.9800
C52 H52C 0.9800
C53 H53A 0.9800
C53 H53B 0.9800
C53 H53C 0.9800
C54 C56 1.530(5)
C54 C55 1.535(5)
C54 H54 1.0000
C55 H55A 0.9800
C55 H55B 0.9800
C55 H55C 0.9800
C56 H56A 0.9800
C56 H56B 0.9800
C56 H56C 0.9800
C57 C58 1.512(6)
C57 C59 1.519(7)
C57 H57 1.0000
C58 H58A 0.9800
C58 H58B 0.9800
C58 H58C 0.9800
C59 H59A 0.9800
C59 H59B 0.9800
C59 H59C 0.9800
C60 C62 1.524(6)
C60 C61 1.535(6)
C60 H60 1.0000
C61 H61A 0.9800
C61 H61B 0.9800
C61 H61C 0.9800
C62 H62A 0.9800
C62 H62B 0.9800
C62 H62C 0.9800
C63 C64 1.408(6)
C63 C68 1.411(6)
C63 n1 1.432(5)
C64 C65 1.371(7)
C64 H64 0.9500
C65 C66 1.374(8)
C65 H65 0.9500
C66 C67 1.395(7)
C66 H66 0.9500
C67 C68 1.407(6)
C67 H67 0.9500
C68 C69 1.512(6)
C69 H69A 0.9800
C69 H69B 0.9800
C69 H69C 0.9800
C70 n5 1.158(4)
C70 Pd2 1.978(3)
C71 n6 1.157(5)
C71 Pd2 2.028(4)
C72 C73 1.391(5)
C72 C77 1.409(5)
C72 n5 1.410(4)
C73 C74 1.396(5)
C73 C78 1.507(5)
C74 C75 1.377(5)
C74 H74 0.9500
C75 C76 1.389(5)
C75 H75 0.9500
C76 C77 1.386(5)
C76 H76 0.9500
C77 C84 1.490(5)
C78 C79 1.402(6)
C78 C83 1.406(6)
C79 C80 1.400(5)
C79 C93 1.525(6)
C80 C81 1.372(6)
C80 H80 0.9500
C81 C82 1.366(6)
C81 H81 0.9500
C82 C83 1.395(5)
C82 H82 0.9500
C83 C90 1.523(6)
C84 C85 1.393(5)
C84 C89 1.402(5)
C85 C86 1.388(6)
C85 C96 1.514(6)
C86 C87 1.366(6)
C86 H86 0.9500
C87 C88 1.367(6)
C87 H87 0.9500
C88 C89 1.394(5)
C88 H88 0.9500
C89 C99 1.521(5)
C90 C92 1.518(7)
C90 C91 1.520(6)
C90 H90 1.0000
C91 H91A 0.9800
C91 H91B 0.9800
C91 H91C 0.9800
C92 H92A 0.9800
C92 H92B 0.9800
C92 H92C 0.9800
C93 C95 1.524(6)
C93 C94 1.531(6)
C93 H93 1.0000
C94 H94A 0.9800
C94 H94B 0.9800
C94 H94C 0.9800
C95 H95A 0.9800
C95 H95B 0.9800
C95 H95C 0.9800
C96 C98 1.423(6)
C96 C97 1.431(6)
C96 H96 1.0000
C97 H97A 0.9800
C97 H97B 0.9800
C97 H97C 0.9800
C98 H98A 0.9800
C98 H98B 0.9800
C98 H98C 0.9800
C99 C101 1.521(6)
C99 C100 1.541(6)
C99 H99 1.0000
C100 H10A 0.9800
C100 H10B 0.9800
C100 H10C 0.9800
C101 H10D 0.9800
C101 H10E 0.9800
C101 H10F 0.9800
C102 C107 1.382(5)
C102 C103 1.413(5)
C102 n6 1.413(4)
C103 C104 1.392(5)
C103 C108 1.489(5)
C104 C105 1.376(6)
C104 H104 0.9500
C105 C106 1.381(5)
C105 H105 0.9500
C106 C107 1.395(5)
C106 H106 0.9500
C107 C114 1.506(5)
C108 C109 1.403(6)
C108 C113 1.407(5)
C109 C110 1.392(6)
C109 C120 1.522(6)
C110 C111 1.380(7)
C110 H110 0.9500
C111 C112 1.380(7)
C111 H111 0.9500
C112 C113 1.386(6)
C112 H112 0.9500
C113 C123 1.508(6)
C114 C119 1.392(5)
C114 C115 1.413(5)
C115 C116 1.387(5)
C115 C126 1.530(5)
C116 C117 1.386(6)
C116 H116 0.9500
C117 C118 1.372(5)
C117 H117 0.9500
C118 C119 1.410(5)
C118 H118 0.9500
C119 C129 1.516(5)
C120 C122 1.520(6)
C120 C121 1.526(6)
C120 H120 1.0000
C121 H12A 0.9800
C121 H12B 0.9800
C121 H12C 0.9800
C122 H12D 0.9800
C122 H12E 0.9800
C122 H12F 0.9800
C123 C125 1.519(6)
C123 C124 1.526(6)
C123 H123 1.0000
C124 H12G 0.9800
C124 H12H 0.9800
C124 H12I 0.9800
C125 H12J 0.9800
C125 H12K 0.9800
C125 H12L 0.9800
C126 C127 1.528(6)
C126 C128 1.530(6)
C126 H126 1.0000
C127 H12M 0.9800
C127 H12N 0.9800
C127 H12O 0.9800
C128 H12P 0.9800
C128 H12Q 0.9800
C128 H12R 0.9800
C129 C130 1.532(6)
C129 C131 1.532(5)
C129 H129 1.0000
C130 H13A 0.9800
C130 H13B 0.9800
C130 H13C 0.9800
C131 H13D 0.9800
C131 H13E 0.9800
C131 H13F 0.9800
C132 C133 1.390(5)
C132 C137 1.406(5)
C132 n4 1.441(4)
C133 C134 1.394(5)
C133 H133 0.9500
C134 C135 1.380(6)
C134 H134 0.9500
C135 C136 1.389(5)
C135 H135 0.9500
C136 C137 1.391(5)
C136 H136 0.9500
C137 C138 1.505(5)
C138 H13G 0.9800
C138 H13H 0.9800
C138 H13I 0.9800
C1S O1S 1.404(6)
C1S C2S 1.467(8)
C1S H1S1 0.9900
C1S H1S2 0.9900
C2S H2S1 0.9800
C2S H2S2 0.9800
C2S H2S3 0.9800
C3S O1S 1.397(7)
C3S C4S 1.547(9)
C3S H3S1 0.9900
C3S H3S2 0.9900
C4S H4S1 0.9800
C4S H4S2 0.9800
C4S H4S3 0.9800
N1 O1 1.364(4)
N1 Pd1 2.079(3)
N4 O2 1.358(4)
N4 Pd2 2.063(3)
O1 Pd1 2.021(3)
O2 Pd2 2.035(2)

loop_
_platon_squeeze_void_nr
_platon_squeeze_void_average_x
_platon_squeeze_void_average_y
_platon_squeeze_void_average_z
_platon_squeeze_void_volume
_platon_squeeze_void_count_electrons
_platon_squeeze_void_content
1 0.000 0.000 0.500 296 53 ' '
2 0.450 0.417 0.896 8 0 ' '
3 0.550 0.583 0.104 8 0 ' '
